data_4323639
loop_
_publ_author_name
'Subodh Kanti Dutta'
'Sujit Baran Kumar'
'Sudeep Bhattacharyya'
'Edward R. T. Tiekink'
'Muktimoy Chaudhury'

_publ_section_title
;
 Intramolecular Electron Transfer in (BzImH)[(LOV)2O] (H2L = S-Methyl
 3-((2-Hydroxyphenyl)methyl)dithiocarbazate): A Novel \m-Oxo Dinuclear
 Oxovanadium(IV/V) Compound with a Trapped-Valence (V2O3)3+ Core
;
_journal_name_full 'Inorganic Chemistry'
_journal_page_first 4954
_journal_page_last 4960
_journal_paper_doi 10.1021/ic970113s
_journal_volume 36
_journal_year 1997
_chemical_formula_sum 'C25 H23 N6 O5 S4 V2'
_chemical_formula_weight 717.62
_space_group_IT_number 14
_symmetry_cell_setting monoclinic
_symmetry_Int_Tables_number 14
_symmetry_space_group_name_Hall '-P 2yn'
_symmetry_space_group_name_H-M 'P 1 21/n 1'
_audit_creation_date 'Sat Sep 28 11:22:18 1996'
_audit_creation_method 'from TEXRAY.INF file'
_cell_angle_alpha 90
_cell_angle_beta 95.28(6)
_cell_angle_gamma 90
_cell_formula_units_Z 4
_cell_length_a 10.10(1)
_cell_length_b 20.594(9)
_cell_length_c 14.679(8)
_cell_measurement_reflns_used 25
_cell_measurement_temperature 293
_cell_measurement_theta_max 29.5
_cell_measurement_theta_min 20.9
_cell_volume 3040(4)
_computing_cell_refinement 'MSC/AFC Diffractometer Control'
_computing_data_collection 'MSC/AFC Diffractometer Control'
_computing_data_reduction teXsan
_computing_publication_material teXsan
_computing_structure_refinement teXsan
_computing_structure_solution SHELXS86
_diffrn_ambient_temperature 293
_diffrn_measurement_device AFC6R
_diffrn_measurement_method 'omega/2-theta scans'
_diffrn_orient_matrix_UB_11 -0.09757
_diffrn_orient_matrix_UB_12 -0.00845
_diffrn_orient_matrix_UB_13 -0.01149
_diffrn_orient_matrix_UB_21 -0.00495
_diffrn_orient_matrix_UB_22 0.03051
_diffrn_orient_matrix_UB_23 -0.05320
_diffrn_orient_matrix_UB_31 0.01828
_diffrn_orient_matrix_UB_32 -0.03682
_diffrn_orient_matrix_UB_33 -0.04146
_diffrn_radiation_monochromator graphite
_diffrn_radiation_source 'Rigaku rotating anode'
_diffrn_radiation_type MoKalpha
_diffrn_radiation_wavelength 0.7107
_diffrn_reflns_av_R_equivalents 8.02
_diffrn_reflns_limit_h_max 13
_diffrn_reflns_limit_h_min 0
_diffrn_reflns_limit_k_max 26
_diffrn_reflns_limit_k_min 0
_diffrn_reflns_limit_l_max 19
_diffrn_reflns_limit_l_min -19
_diffrn_reflns_number 7630
_diffrn_reflns_theta_max 27.5
_diffrn_standards_decay_% 3.30
_diffrn_standards_interval_count 400
_diffrn_standards_number 3
_exptl_absorpt_coefficient_mu 0.935
_exptl_absorpt_correction_T_max 1.000
_exptl_absorpt_correction_T_min 0.644
_exptl_absorpt_correction_type refdelf
_exptl_absorpt_process_details Walker&Stuart_DIFABS
_exptl_crystal_colour black
_exptl_crystal_density_diffrn 1.567
_exptl_crystal_description odd
_exptl_crystal_F_000 1460.00
_exptl_crystal_size_max 0.290
_exptl_crystal_size_mid 0.160
_exptl_crystal_size_min 0.110
_refine_diff_density_max 0.66
_refine_diff_density_min -0.43
_refine_ls_extinction_method none
_refine_ls_goodness_of_fit_obs 2.460
_refine_ls_hydrogen_treatment noref
_refine_ls_matrix_type full
_refine_ls_number_parameters 379
_refine_ls_number_reflns 2068
_refine_ls_number_restraints 0
_refine_ls_R_factor_obs 0.0724
_refine_ls_shift/esd_max 0.0356
_refine_ls_structure_factor_coef F
_refine_ls_weighting_scheme sigma
_refine_ls_wR_factor_obs 0.0660
_reflns_number_observed 2068
_reflns_number_total 7239
_reflns_observed_criterion 3.00
_cod_data_source_file ic970113s_2.cif
_cod_data_source_block '[LVO-O-VOL](benz)'
_cod_original_cell_volume 3041(3)
_cod_original_sg_symbol_H-M 'P 21/n '
_cod_original_formula_sum 'C25 H23 N6 O5 S4 V2 '
_cod_database_code 4323639

loop_
_symmetry_equiv_pos_as_xyz
'   +x,   +y,   +z'
1/2-x,1/2+y,1/2-z
'   -x,   -y,   -z'
1/2+x,1/2-y,1/2+z

loop_
_atom_site_aniso_label
_atom_site_aniso_U_11
_atom_site_aniso_U_22
_atom_site_aniso_U_33
_atom_site_aniso_U_12
_atom_site_aniso_U_13
_atom_site_aniso_U_23
V(1) 0.039(1) 0.060(2) 0.063(2) -0.004(1) 0.006(1) 0.011(1)
V(2) 0.041(1) 0.060(2) 0.060(2) -0.004(1) 0.010(1) 0.019(1)
S(1a) 0.064(2) 0.115(3) 0.065(3) -0.004(2) 0.012(2) -0.005(3)
S(1b) 0.082(3) 0.097(4) 0.120(4) -0.006(3) 0.006(3) 0.015(3)
S(2a) 0.091(3) 0.088(3) 0.069(3) 0.006(2) 0.001(2) -0.023(2)
S(2b) 0.141(4) 0.093(4) 0.116(4) 0.009(3) 0.014(3) 0.016(3)
O(1a) 0.058(5) 0.060(6) 0.078(6) -0.001(5) -0.009(4) 0.021(5)
O(1b) 0.059(5) 0.061(6) 0.070(6) 0.005(5) 0.006(4) 0.027(5)
O(2) 0.048(5) 0.072(6) 0.070(6) -0.008(5) 0.011(4) 0.010(5)
O(7a) 0.076(6) 0.072(7) 0.099(8) -0.007(5) 0.051(6) 0.021(6)
O(7b) 0.075(6) 0.068(6) 0.111(8) 0.021(5) 0.080(6) 0.043(6)
N(2a) 0.052(7) 0.050(7) 0.064(8) -0.004(6) 0.000(6) -0.007(6)
N(2b) 0.060(9) 0.083(10) 0.088(10) 0.000(7) 0.018(7) 0.032(8)
N(3a) 0.049(6) 0.048(7) 0.056(7) 0.001(6) -0.003(6) -0.001(6)
N(3b) 0.064(9) 0.08(1) 0.10(1) 0.005(8) 0.007(8) 0.062(9)
N(12) 0.085(9) 0.066(9) 0.08(1) -0.005(7) 0.007(8) -0.022(9)
N(19) 0.17(1) 0.08(1) 0.06(1) 0.03(1) 0.004(9) -0.002(10)
C(1a) 0.042(8) 0.054(9) 0.07(1) 0.000(7) -0.003(7) 0.001(8)
C(1b) 0.056(9) 0.041(9) 0.08(1) -0.013(7) -0.007(8) 0.023(8)
C(2'b) 0.047(8) 0.12(1) 0.13(1) -0.036(9) -0.028(8) 0.06(1)
C(2'a) 0.069(9) 0.07(1) 0.08(1) -0.014(8) 0.009(8) -0.007(8)
C(4a) 0.066(9) 0.051(9) 0.042(8) 0.037(8) 0.002(7) 0.008(7)
C(4b) 0.07(1) 0.15(2) 0.15(2) 0.05(1) 0.05(1) 0.11(2)
C(5a) 0.067(9) 0.052(9) 0.035(8) 0.026(8) 0.017(7) 0.009(7)
C(5b) 0.08(1) 0.07(1) 0.05(1) 0.03(1) 0.031(9) 0.025(9)
C(6a) 0.045(9) 0.043(9) 0.10(1) -0.004(7) 0.001(8) 0.019(9)
C(6b) 0.08(1) 0.06(1) 0.09(1) 0.00(1) -0.02(1) 0.03(1)
C(7b) 0.16(2) 0.05(1) 0.08(2) -0.01(1) -0.06(1) 0.01(1)
C(7a) 0.10(1) 0.05(1) 0.09(1) 0.008(10) -0.02(1) -0.013(9)
C(8b) 0.09(2) 0.10(1) 0.06(1) -0.01(1) 0.02(1) 0.04(1)
C(8a) 0.07(1) 0.07(1) 0.06(1) 0.038(9) -0.013(8) -0.023(8)
C(9b) 0.14(2) 0.10(2) 0.08(1) 0.04(1) 0.02(1) 0.00(1)
C(9a) 0.07(1) 0.10(1) 0.08(1) 0.017(10) -0.003(9) -0.02(1)
C(10b) 0.10(1) 0.14(2) 0.15(2) 0.01(1) 0.03(1) 0.07(2)
C(10a) 0.08(1) 0.09(1) 0.06(1) 0.022(9) 0.004(8) -0.009(9)
C(11) 0.09(1) 0.11(2) 0.09(2) 0.01(1) 0.01(1) 0.00(1)
C(13) 0.054(9) 0.09(1) 0.06(1) -0.005(9) 0.001(8) -0.02(1)
C(14) 0.13(2) 0.11(2) 0.11(2) 0.01(1) -0.02(1) -0.04(1)
C(15) 0.09(1) 0.14(2) 0.14(2) -0.01(2) 0.00(1) -0.06(2)
C(16) 0.12(2) 0.10(2) 0.20(3) -0.03(1) 0.10(2) -0.08(2)
C(17) 0.17(2) 0.05(1) 0.16(2) 0.01(1) 0.09(2) -0.03(1)
C(18) 0.11(1) 0.06(1) 0.07(1) 0.01(1) 0.05(1) 0.00(1)

loop_
_atom_site_label
_atom_site_fract_x
_atom_site_fract_y
_atom_site_fract_z
_atom_site_U_iso_or_equiv
_atom_site_thermal_displace_type
_atom_site_calc_flag
_atom_site_calc_attached_atom
V(1) 0.2162(2) 0.0810(1) 0.3761(1) 0.0540(7) Uij ? ?
V(2) 0.5296(2) 0.1346(1) 0.3447(1) 0.0533(7) Uij ? ?
S(1a) 0.1693(3) 0.0323(2) 0.2312(2) 0.081(1) Uij ? ?
S(1b) 0.4870(4) 0.2316(2) 0.4225(3) 0.100(2) Uij ? ?
S(2a) -0.0259(4) -0.0695(2) 0.1772(3) 0.083(1) Uij ? ?
S(2b) 0.6757(5) 0.3236(2) 0.5121(3) 0.116(2) Uij ? ?
O(1a) 0.2780(7) 0.0269(4) 0.4437(5) 0.066(3) Uij ? ?
O(1b) 0.5904(7) 0.0853(4) 0.4200(5) 0.063(3) Uij ? ?
O(2) 0.3490(7) 0.1232(4) 0.3322(5) 0.063(3) Uij ? ?
O(7a) 0.1734(8) 0.1528(4) 0.4469(6) 0.080(4) Uij ? ?
O(7b) 0.5320(8) 0.0914(4) 0.2167(6) 0.081(3) Uij ? ?
N(2a) -0.0462(9) 0.0055(5) 0.3207(7) 0.056(4) Uij ? ?
N(2b) 0.745(1) 0.2427(6) 0.3853(9) 0.076(5) Uij ? ?
N(3a) 0.0133(9) 0.0542(5) 0.3781(7) 0.052(3) Uij ? ?
N(3b) 0.702(1) 0.1874(7) 0.318(1) 0.083(5) Uij ? ?
N(12) 0.504(1) 0.0426(6) 0.700(1) 0.078(5) Uij ? ?
N(19) 0.469(1) 0.1216(8) 0.6030(9) 0.102(6) Uij ? ?
C(1a) 0.027(1) -0.0073(6) 0.2533(9) 0.057(5) Uij ? ?
C(1b) 0.644(1) 0.2598(6) 0.4310(9) 0.058(5) Uij ? ?
C(2'b) 0.849(1) 0.3411(7) 0.500(1) 0.103(6) Uij ? ?
C(2'a) -0.180(1) -0.0954(6) 0.2247(9) 0.073(5) Uij ? ?
C(4a) -0.067(1) 0.0716(6) 0.4377(8) 0.053(4) Uij ? ?
C(4b) 0.783(2) 0.178(1) 0.266(2) 0.120(9) Uij ? ?
C(5a) -0.028(1) 0.1227(6) 0.5055(8) 0.051(4) Uij ? ?
C(5b) 0.757(2) 0.1286(8) 0.196(1) 0.065(6) Uij ? ?
C(6a) 0.086(1) 0.1610(6) 0.508(1) 0.063(5) Uij ? ?
C(6b) 0.646(2) 0.0904(8) 0.175(1) 0.080(6) Uij ? ?
C(7b) 0.652(2) 0.0462(9) 0.094(1) 0.103(8) Uij ? ?
C(7a) 0.110(2) 0.2107(7) 0.574(1) 0.084(6) Uij ? ?
C(8b) 0.732(2) 0.046(1) 0.052(1) 0.085(7) Uij ? ?
C(8a) 0.022(1) 0.2199(7) 0.6376(9) 0.068(5) Uij ? ?
C(9b) 0.859(2) 0.0776(9) 0.057(1) 0.107(8) Uij ? ?
C(9a) -0.100(1) 0.1809(8) 0.641(1) 0.087(6) Uij ? ?
C(10b) 0.870(2) 0.1218(10) 0.132(1) 0.127(9) Uij ? ?
C(10a) -0.125(1) 0.1310(7) 0.5727(9) 0.077(5) Uij ? ?
C(11) 0.458(2) 0.059(1) 0.616(1) 0.098(8) Uij ? ?
C(13) 0.550(1) 0.0991(9) 0.743(1) 0.069(6) Uij ? ?
C(14) 0.613(2) 0.1060(10) 0.831(1) 0.120(8) Uij ? ?
C(15) 0.648(2) 0.168(1) 0.856(2) 0.125(9) Uij ? ?
C(16) 0.633(2) 0.223(1) 0.796(2) 0.13(1) Uij ? ?
C(17) 0.572(2) 0.2145(9) 0.704(2) 0.123(9) Uij ? ?
C(18) 0.532(2) 0.1493(8) 0.684(1) 0.079(6) Uij ? ?
H(2b1) 0.9015 0.3024 0.5135 0.1232 Uij ? ?
H(2b2) 0.8582 0.3545 0.4371 0.1232 Uij ? ?
H(2b3) 0.8791 0.3756 0.5412 0.1232 Uij ? ?
H(2a1) -0.2413 -0.0593 0.2231 0.0881 Uij ? ?
H(2a2) -0.2192 -0.1310 0.1885 0.0881 Uij ? ?
H(2a3) -0.1591 -0.1096 0.2874 0.0881 Uij ? ?
H(4a) -0.1532 0.0510 0.4378 0.0640 Uij ? ?
H(6b) 0.8650 0.2027 0.2709 0.1445 Uij ? ?
H(7a) 0.1882 0.2379 0.5735 0.1005 Uij ? ?
H(7b) 0.5796 0.0161 0.0794 0.1235 Uij ? ?
H(8a) 0.0408 0.2538 0.6831 0.0817 Uij ? ?
H(8b) 0.7161 0.0190 -0.0017 0.1023 Uij ? ?
H(9a) -0.1609 0.1885 0.6873 0.1042 Uij ? ?
H(9b) 0.9273 0.0700 0.0157 0.1286 Uij ? ?
H(10a) -0.2037 0.1039 0.5712 0.0920 Uij ? ?
H(10b) 0.9491 0.1481 0.1432 0.1529 Uij ? ?
H(11) 0.4223 0.0284 0.5693 0.1180 Uij ? ?
H(12) 0.5053 0.0003 0.7257 0.0936 Uij ? ?
H(14) 0.6299 0.0695 0.8723 0.1436 Uij ? ?
H(15) 0.6857 0.1759 0.9186 0.1497 Uij ? ?
H(16) 0.6634 0.2654 0.8171 0.1607 Uij ? ?
H(17) 0.5604 0.2497 0.6603 0.1480 Uij ? ?
H(19) 0.4381 0.1450 0.5477 0.1224 Uij ? ?

loop_
_atom_type_symbol
_atom_type_oxidation_number
_atom_type_number_in_cell
_atom_type_scat_dispersion_real
_atom_type_scat_dispersion_imag
_atom_type_scat_source
C 0 100 0.003 0.002 'International Tables'
H 0 92 0.000 0.000 'International Tables'
S 0 16 0.125 0.123 'International Tables'
N 0 24 0.006 0.003 'International Tables'
O 0 20 0.011 0.006 'International Tables'
V 0 8 0.300 0.529 'International Tables'

loop_
_geom_angle_atom_site_label_1
_geom_angle_atom_site_label_2
_geom_angle_atom_site_label_3
_geom_angle
_geom_angle_site_symmetry_1
_geom_angle_site_symmetry_2
_geom_angle_site_symmetry_3
_geom_angle_publ_flag
S(1a) V(1) O(1a) 107.5(3) ? ? ? yes
S(1a) V(1) O(2) 88.6(3) ? ? ? yes
S(1a) V(1) O(7a) 142.6(3) ? ? ? yes
S(1a) V(1) N(3a) 77.7(3) ? ? ? yes
O(1a) V(1) O(2) 107.8(4) ? ? ? yes
O(1a) V(1) O(7a) 107.8(4) ? ? ? yes
O(1a) V(1) N(3a) 97.7(4) ? ? ? yes
O(2) V(1) O(7a) 92.1(4) ? ? ? yes
O(2) V(1) N(3a) 153.8(4) ? ? ? yes
O(7a) V(1) N(3a) 85.7(4) ? ? ? yes
S(1b) V(2) O(1b) 106.3(3) ? ? ? yes
S(1b) V(2) O(2) 86.1(3) ? ? ? yes
S(1b) V(2) O(7b) 144.8(3) ? ? ? yes
S(1b) V(2) N(3b) 81.0(5) ? ? ? yes
O(1b) V(2) O(2) 107.8(4) ? ? ? yes
O(1b) V(2) O(7b) 108.6(4) ? ? ? yes
O(1b) V(2) N(3b) 100.7(4) ? ? ? yes
O(2) V(2) O(7b) 87.1(3) ? ? ? yes
O(2) V(2) N(3b) 151.1(4) ? ? ? yes
O(7b) V(2) N(3b) 88.7(5) ? ? ? yes
V(1) S(1a) C(1a) 97.7(5) ? ? ? yes
V(2) S(1b) C(1b) 96.7(5) ? ? ? yes
C(1a) S(2a) C(2'a) 100.8(6) ? ? ? yes
C(1b) S(2b) C(2'b) 101.2(7) ? ? ? yes
V(1) O(2) V(2) 144.0(5) ? ? ? yes
V(1) O(7a) C(6a) 132.5(8) ? ? ? yes
V(2) O(7b) C(6b) 119(1) ? ? ? yes
N(3a) N(2a) C(1a) 110.9(10) ? ? ? yes
N(3b) N(2b) C(1b) 109(1) ? ? ? yes
V(1) N(3a) N(2a) 122.4(7) ? ? ? yes
V(1) N(3a) C(4a) 126.9(9) ? ? ? yes
N(2a) N(3a) C(4a) 110(1) ? ? ? yes
V(2) N(3b) N(2b) 116.7(10) ? ? ? yes
V(2) N(3b) C(4b) 131(1) ? ? ? yes
N(2b) N(3b) C(4b) 111(1) ? ? ? yes
C(11) N(12) C(13) 106(1) ? ? ? yes
C(11) N(19) C(18) 108(1) ? ? ? yes
S(1a) C(1a) S(2a) 116.0(8) ? ? ? yes
S(1a) C(1a) N(2a) 125.9(10) ? ? ? yes
S(2a) C(1a) N(2a) 118.1(9) ? ? ? yes
S(1b) C(1b) S(2b) 114.6(9) ? ? ? yes
S(1b) C(1b) N(2b) 129(1) ? ? ? yes
S(2b) C(1b) N(2b) 115(1) ? ? ? yes
N(3a) C(4a) C(5a) 120(1) ? ? ? yes
N(3b) C(4b) C(5b) 118(1) ? ? ? yes
C(4a) C(5a) C(6a) 126(1) ? ? ? yes
C(4a) C(5a) C(10a) 112(1) ? ? ? yes
C(6a) C(5a) C(10a) 121(1) ? ? ? yes
C(4b) C(5b) C(6b) 129(1) ? ? ? yes
C(4b) C(5b) C(10b) 113(1) ? ? ? yes
C(6b) C(5b) C(10b) 116(1) ? ? ? yes
O(7a) C(6a) C(5a) 120(1) ? ? ? yes
O(7a) C(6a) C(7a) 118(1) ? ? ? yes
C(5a) C(6a) C(7a) 121(1) ? ? ? yes
O(7b) C(6b) C(5b) 127(1) ? ? ? yes
O(7b) C(6b) C(7b) 117(1) ? ? ? yes
C(5b) C(6b) C(7b) 114(1) ? ? ? yes
C(6b) C(7b) C(8b) 123(2) ? ? ? yes
C(6a) C(7a) C(8a) 119(1) ? ? ? yes
C(7b) C(8b) C(9b) 134(2) ? ? ? yes
C(7a) C(8a) C(9a) 123(1) ? ? ? yes
C(8b) C(9b) C(10b) 109(1) ? ? ? yes
C(8a) C(9a) C(10a) 117(1) ? ? ? yes
C(5b) C(10b) C(9b) 121(1) ? ? ? yes
C(5a) C(10a) C(9a) 117(1) ? ? ? yes
N(12) C(11) N(19) 110(1) ? ? ? yes
N(12) C(13) C(14) 128(1) ? ? ? yes
N(12) C(13) C(18) 108(1) ? ? ? yes
C(14) C(13) C(18) 123(1) ? ? ? yes
C(13) C(14) C(15) 115(1) ? ? ? yes
C(14) C(15) C(16) 123(2) ? ? ? yes
C(15) C(16) C(17) 119(2) ? ? ? yes
C(16) C(17) C(18) 113(1) ? ? ? yes
N(19) C(18) C(13) 104(1) ? ? ? yes
N(19) C(18) C(17) 130(1) ? ? ? yes
C(13) C(18) C(17) 124(1) ? ? ? yes

loop_
_geom_bond_atom_site_label_1
_geom_bond_atom_site_label_2
_geom_bond_distance
_geom_bond_site_symmetry_1
_geom_bond_site_symmetry_2
_geom_bond_publ_flag
V(1) S(1a) 2.361(4) ? ? yes
V(1) O(1a) 1.582(7) ? ? yes
V(1) O(2) 1.768(7) ? ? yes
V(1) O(7a) 1.880(9) ? ? yes
V(1) N(3a) 2.126(10) ? ? yes
V(2) S(1b) 2.359(5) ? ? yes
V(2) O(1b) 1.584(7) ? ? yes
V(2) O(2) 1.833(7) ? ? yes
V(2) O(7b) 2.080(9) ? ? yes
V(2) N(3b) 2.12(1) ? ? yes
S(1a) C(1a) 1.71(1) ? ? yes
S(1b) C(1b) 1.68(1) ? ? yes
S(2a) C(1a) 1.75(1) ? ? yes
S(2a) C(2'a) 1.84(1) ? ? yes
S(2b) C(1b) 1.78(1) ? ? yes
S(2b) C(2'b) 1.81(1) ? ? yes
O(7a) C(6a) 1.33(1) ? ? yes
O(7b) C(6b) 1.35(2) ? ? yes
N(2a) N(3a) 1.41(1) ? ? yes
N(2a) C(1a) 1.31(1) ? ? yes
N(2b) N(3b) 1.54(2) ? ? yes
N(2b) C(1b) 1.32(1) ? ? yes
N(3a) C(4a) 1.30(1) ? ? yes
N(3b) C(4b) 1.18(2) ? ? yes
N(12) C(11) 1.32(2) ? ? yes
N(12) C(13) 1.39(2) ? ? yes
N(19) C(11) 1.31(2) ? ? yes
N(19) C(18) 1.41(2) ? ? yes
C(4a) C(5a) 1.48(2) ? ? yes
C(4b) C(5b) 1.46(2) ? ? yes
C(5a) C(6a) 1.39(2) ? ? yes
C(5a) C(10a) 1.47(2) ? ? yes
C(5b) C(6b) 1.38(2) ? ? yes
C(5b) C(10b) 1.54(2) ? ? yes
C(6a) C(7a) 1.41(2) ? ? yes
C(6b) C(7b) 1.51(2) ? ? yes
C(7b) C(8b) 1.06(2) ? ? yes
C(7a) C(8a) 1.36(2) ? ? yes
C(8b) C(9b) 1.43(2) ? ? yes
C(8a) C(9a) 1.48(2) ? ? yes
C(9b) C(10b) 1.42(2) ? ? yes
C(9a) C(10a) 1.44(2) ? ? yes
C(13) C(14) 1.39(2) ? ? yes
C(13) C(18) 1.35(2) ? ? yes
C(14) C(15) 1.37(2) ? ? yes
C(15) C(16) 1.43(3) ? ? yes
C(16) C(17) 1.44(3) ? ? yes
C(17) C(18) 1.43(2) ? ? yes
